data_2205630
loop_
_publ_author_name
'Masataka Watanabe'
'Taisuke Matsumoto'
'Shuntaro Mataka'
'Thies Thiemann'

_publ_section_title
;
 17-Bromo-16-formyl-3-methoxyestra-1,3,5(10),16-tetraene
;
_journal_issue 4
_journal_name_full 'Acta Crystallographica Section E'
_journal_page_first o974
_journal_page_last o976
_journal_paper_doi 10.1107/S160053680500704X
_journal_volume 61
_journal_year 2005
_chemical_formula_iupac 'C20 H23 Br O2'
_chemical_formula_moiety 'C20 H23 Br O2'
_chemical_formula_sum 'C20 H23 Br O2'
_chemical_formula_weight 375.30
_space_group_IT_number 4
_symmetry_cell_setting monoclinic
_symmetry_space_group_name_Hall 'P 2yb'
_symmetry_space_group_name_H-M 'P 1 21 1'
_cell_angle_alpha 90
_cell_angle_beta 100.9140(10)
_cell_angle_gamma 90
_cell_formula_units_Z 2
_cell_length_a 9.702(3)
_cell_length_b 6.093(2)
_cell_length_c 14.640(5)
_cell_measurement_reflns_used 3041
_cell_measurement_temperature 123.1
_cell_measurement_theta_max 27.5
_cell_measurement_theta_min 3.6
_cell_volume 849.8(5)
_computing_cell_refinement CrystalClear
_computing_data_collection 'CrystalClear (Rigaku Corporation, 1999)'
_computing_data_reduction 'CrystalStructure (Rigaku/MSC, 2004)'
_computing_molecular_graphics 'PLATON (Spek, 2003)'
_computing_publication_material CrystalStructure
_computing_structure_refinement 'SHELXL97 (Sheldrick, 1997)'
_computing_structure_solution 'SIR97 (Altomare <i>et al.</i>, 1999)'
_diffrn_detector_area_resol_mean 7.31
_diffrn_measured_fraction_theta_full 0.9897
_diffrn_measured_fraction_theta_max 0.9897
_diffrn_measurement_device_type 'Rigaku Saturn'
_diffrn_measurement_method \w
_diffrn_radiation_type MoK\a
_diffrn_radiation_wavelength 0.71070
_diffrn_reflns_av_R_equivalents 0.025
_diffrn_reflns_limit_h_max 12
_diffrn_reflns_limit_h_min -11
_diffrn_reflns_limit_k_max 7
_diffrn_reflns_limit_k_min -7
_diffrn_reflns_limit_l_max 18
_diffrn_reflns_limit_l_min -19
_diffrn_reflns_number 6860
_diffrn_reflns_theta_full 27.5
_diffrn_reflns_theta_max 27.5
_diffrn_standards_decay_% 0
_diffrn_standards_interval_time 0
_diffrn_standards_number 0
_exptl_absorpt_coefficient_mu 2.43
_exptl_absorpt_correction_T_max 0.864
_exptl_absorpt_correction_T_min 0.711
_exptl_absorpt_correction_type multi-scan
_exptl_absorpt_process_details '(Jacobson, 1998)'
_exptl_crystal_colour colorless
_exptl_crystal_density_diffrn 1.467
_exptl_crystal_density_method 'not measured'
_exptl_crystal_description platelet
_exptl_crystal_F_000 388.00
_exptl_crystal_size_max 0.20
_exptl_crystal_size_mid 0.18
_exptl_crystal_size_min 0.06
_refine_diff_density_max 0.56
_refine_diff_density_min -0.65
_refine_ls_abs_structure_details '(Flack, 1983), 1422 Friedel pairs'
_refine_ls_abs_structure_Flack 0.000(7)
_refine_ls_extinction_method none
_refine_ls_goodness_of_fit_ref 1.01
_refine_ls_hydrogen_treatment constr
_refine_ls_number_parameters 232
_refine_ls_number_reflns 3534
_refine_ls_R_factor_gt 0.023
_refine_ls_shift/su_max 0.000
_refine_ls_structure_factor_coef Fsqd
_refine_ls_weighting_details 'w = 1/[0.0001Fo^2^ + \s(Fo^2^) + 1.7]/(4Fo^2^)'
_refine_ls_weighting_scheme calc
_refine_ls_wR_factor_ref 0.061
_reflns_number_gt 3354
_reflns_number_total 3534
_reflns_threshold_expression I>2\s(I)
_cod_data_source_file ya6235.cif
_cod_data_source_block I
_cod_original_cell_volume 849.7(4)
_cod_original_sg_symbol_H-M 'P 21'
_cod_database_code 2205630
_cod_database_fobs_code 2205630

loop_
_symmetry_equiv_pos_site_id
_symmetry_equiv_pos_as_xyz
1 +X,+Y,+Z
2 -X,1/2+Y,-Z

loop_
_atom_site_label
_atom_site_fract_x
_atom_site_fract_y
_atom_site_fract_z
_atom_site_U_iso_or_equiv
_atom_site_adp_type
_atom_site_calc_flag
_atom_site_refinement_flags
_atom_site_occupancy
_atom_site_type_symbol
Br1 0.10215(2) -0.10058(8) 0.516270(10) 0.02075(5) Uani d . 1.00 Br
O1 0.9295(2) 0.3669(3) 1.14294(9) 0.0235(4) Uani d . 1.00 O
O2 0.2468(2) 0.4846(3) 0.36568(12) 0.0262(4) Uani d . 1.00 O
C1 0.6579(2) 0.0982(4) 0.9764(2) 0.0182(5) Uani d . 1.00 C
C2 0.7526(2) 0.1481(4) 1.0570(2) 0.0205(5) Uani d . 1.00 C
C3 0.8374(2) 0.3329(4) 1.06060(10) 0.0179(5) Uani d . 1.00 C
C4 0.8259(2) 0.4678(4) 0.98320(10) 0.0169(5) Uani d . 1.00 C
C5 0.7304(2) 0.4155(5) 0.90101(12) 0.0148(4) Uani d . 1.00 C
C6 0.7240(2) 0.5728(4) 0.8202(2) 0.0188(5) Uani d . 1.00 C
C7 0.6439(2) 0.4834(4) 0.72810(10) 0.0171(5) Uani d . 1.00 C
C8 0.5121(2) 0.3622(3) 0.74020(12) 0.0130(5) Uani d . 1.00 C
C9 0.5531(2) 0.1626(3) 0.80460(10) 0.0142(5) Uani d . 1.00 C
C10 0.6458(2) 0.2287(3) 0.89600(10) 0.0147(5) Uani d . 1.00 C
C11 0.4250(2) 0.0220(4) 0.8152(2) 0.0183(5) Uani d . 1.00 C
C12 0.3360(2) -0.0475(3) 0.7215(2) 0.0173(5) Uani d . 1.00 C
C13 0.2959(2) 0.1522(4) 0.65860(10) 0.0137(5) Uani d . 1.00 C
C14 0.4319(2) 0.2735(3) 0.64820(10) 0.0131(5) Uani d . 1.00 C
C15 0.3866(2) 0.4219(5) 0.56262(13) 0.0165(5) Uani d . 1.00 C
C16 0.2753(2) 0.2779(4) 0.5036(2) 0.0155(5) Uani d . 1.00 C
C17 0.2349(2) 0.1204(4) 0.5568(2) 0.0151(5) Uani d . 1.00 C
C18 0.1898(2) 0.2968(4) 0.6974(2) 0.0191(5) Uani d . 1.00 C
C19 1.0250(2) 0.5463(4) 1.1454(2) 0.0227(6) Uani d . 1.00 C
C20 0.2153(2) 0.3255(4) 0.4061(2) 0.0189(5) Uani d . 1.00 C
H1 0.5998 -0.0278 0.9752 0.022 Uiso c R 1.00 H
H2 0.7593 0.0563 1.1101 0.025 Uiso c R 1.00 H
H4 0.8824 0.5958 0.9858 0.020 Uiso c R 1.00 H
H6A 0.8172 0.6068 0.8138 0.021 Uiso c R 1.00 H
H6B 0.6781 0.7029 0.8341 0.022 Uiso c R 1.00 H
H7A 0.7033 0.3845 0.7036 0.020 Uiso c R 1.00 H
H7B 0.6187 0.6013 0.6858 0.020 Uiso c R 1.00 H
H8 0.4536 0.4577 0.7672 0.015 Uiso c R 1.00 H
H9 0.6096 0.0720 0.7737 0.017 Uiso c R 1.00 H
H11A 0.4570 -0.1057 0.8500 0.022 Uiso c R 1.00 H
H11B 0.3675 0.1058 0.8479 0.021 Uiso c R 1.00 H
H12A 0.3890 -0.1465 0.6917 0.020 Uiso c R 1.00 H
H12B 0.2529 -0.1181 0.7316 0.021 Uiso c R 1.00 H
H14 0.4911 0.1651 0.6294 0.015 Uiso c R 1.00 H
H15A 0.4625 0.4516 0.5319 0.019 Uiso c R 1.00 H
H15B 0.3478 0.5563 0.5789 0.020 Uiso c R 1.00 H
H18A 0.1095 0.2124 0.7029 0.023 Uiso c R 1.00 H
H18B 0.1625 0.4162 0.6562 0.023 Uiso c R 1.00 H
H18C 0.2324 0.3515 0.7568 0.024 Uiso c R 1.00 H
H19A 0.9738 0.6799 1.1356 0.026 Uiso c R 1.00 H
H19B 1.0785 0.5276 1.0980 0.026 Uiso c R 1.00 H
H19C 1.0860 0.5505 1.2044 0.026 Uiso c R 1.00 H
H20 0.1478 0.2267 0.3733 0.022 Uiso c R 1.00 H

loop_
_atom_site_aniso_label
_atom_site_aniso_U_11
_atom_site_aniso_U_22
_atom_site_aniso_U_33
_atom_site_aniso_U_12
_atom_site_aniso_U_13
_atom_site_aniso_U_23
Br1 0.01707(9) 0.01710(10) 0.02540(10) -0.00420(10) -0.00300(7) -0.00300(10)
O1 0.0201(7) 0.0352(13) 0.0131(6) -0.0046(8) -0.0019(5) 0.0034(8)
O2 0.0270(9) 0.0314(9) 0.0192(8) -0.0012(7) 0.0017(7) 0.0036(7)
C1 0.0201(10) 0.0171(11) 0.0172(10) -0.0038(9) 0.0031(8) 0.0018(8)
C2 0.0214(10) 0.0241(12) 0.0153(10) 0.0014(9) 0.0014(8) 0.0048(9)
C3 0.0160(9) 0.0240(12) 0.0130(9) 0.0015(8) 0.0006(7) -0.0003(8)
C4 0.0157(9) 0.0175(11) 0.0170(10) -0.0027(7) 0.0020(8) -0.0018(8)
C5 0.0148(8) 0.0147(10) 0.0144(8) 0.0008(11) 0.0015(6) 0.0024(10)
C6 0.0193(10) 0.0150(11) 0.0196(10) -0.0043(8) -0.0028(9) 0.0043(8)
C7 0.0178(10) 0.0164(9) 0.0161(10) -0.0039(8) 0.0003(8) 0.0036(8)
C8 0.0144(8) 0.0121(13) 0.0115(8) -0.0016(8) -0.0002(6) 0.0006(7)
C9 0.0152(9) 0.0119(10) 0.0151(9) -0.0003(8) 0.0020(8) 0.0022(8)
C10 0.0140(9) 0.0147(10) 0.0155(9) 0.0014(8) 0.0033(8) 0.0000(8)
C11 0.0173(10) 0.0190(12) 0.0180(10) -0.0036(9) 0.0015(9) 0.0048(9)
C12 0.0150(9) 0.0148(13) 0.0208(9) -0.0037(7) 0.0002(8) 0.0018(8)
C13 0.0133(9) 0.0121(10) 0.0150(9) -0.0011(8) 0.0014(7) 0.0006(8)
C14 0.0124(9) 0.0125(10) 0.0134(9) -0.0009(8) 0.0001(7) 0.0001(7)
C15 0.0196(8) 0.0143(11) 0.0144(8) -0.0032(10) 0.0004(7) 0.0014(10)
C16 0.0145(10) 0.0149(11) 0.0155(10) 0.0002(8) -0.0015(8) -0.0037(8)
C17 0.0120(9) 0.0133(10) 0.0187(10) 0.0005(8) 0.0000(8) -0.0035(8)
C18 0.0160(10) 0.0224(11) 0.0187(10) 0.0008(9) 0.0031(8) -0.0058(9)
C19 0.0195(11) 0.0280(12) 0.0183(10) -0.0003(9) -0.0019(9) -0.0013(9)
C20 0.0161(10) 0.0229(11) 0.0166(10) 0.0013(8) 0.0006(8) -0.0029(9)

loop_
_atom_type_symbol
_atom_type_description
_atom_type_scat_dispersion_real
_atom_type_scat_dispersion_imag
_atom_type_scat_source
C C 0.003 0.002
;
International Tables for Crystallography
(1992, Vol. C, Tables 4.2.6.8 and 6.1.1.4)
;
H H 0.000 0.000
;
International Tables for Crystallography
(1992, Vol. C, Table 6.1.1.4)
;
O O 0.011 0.006
;
International Tables for Crystallography
(1992, Vol. C, Tables 4.2.6.8 and 6.1.1.4)
;
Br Br -0.290 2.459
;
International Tables for Crystallography
(1992, Vol. C, Tables 4.2.6.8 and 6.1.1.4)
;

loop_
_geom_angle_atom_site_label_1
_geom_angle_atom_site_label_2
_geom_angle_atom_site_label_3
_geom_angle_site_symmetry_1
_geom_angle_site_symmetry_3
_geom_angle
_geom_angle_publ_flag
Br1 C17 C13 . . 121.4(2) n
Br1 C17 C16 . . 126.0(2) n
O2 C20 C16 . . 123.1(2) n
O1 C3 C2 . . 116.0(2) n
O1 C3 C4 . . 124.4(2) n
C19 O1 C3 . . 116.7(2) n
C1 C2 C3 . . 120.2(2) n
C10 C1 C2 . . 121.7(2) n
C1 C10 C5 . . 117.5(2) n
C1 C10 C9 . . 121.9(2) n
C2 C3 C4 . . 119.6(2) n
C3 C4 C5 . . 120.1(2) n
C4 C5 C10 . . 120.9(2) n
C4 C5 C6 . . 116.5(2) n
C10 C5 C6 . . 122.5(2) n
C5 C6 C7 . . 113.8(2) n
C5 C10 C9 . . 120.4(2) n
C6 C7 C8 . . 111.8(2) n
C7 C8 C9 . . 109.2(2) n
C7 C8 C14 . . 111.8(2) n
C8 C9 C10 . . 111.7(2) n
C8 C9 C11 . . 112.3(2) n
C14 C8 C9 . . 106.8(2) n
C8 C14 C13 . . 112.7(2) n
C8 C14 C15 . . 122.1(2) n
C11 C9 C10 . . 114.4(2) n
C9 C11 C12 . . 113.0(2) n
C11 C12 C13 . . 110.7(2) n
C12 C13 C17 . . 120.0(2) n
C12 C13 C18 . . 110.1(2) n
C12 C13 C14 . . 108.4(2) n
C17 C13 C14 . . 98.4(2) n
C18 C13 C14 . . 113.9(2) n
C13 C14 C15 . . 104.1(2) n
C13 C17 C16 . . 112.3(2) n
C18 C13 C17 . . 105.8(2) n
C14 C15 C16 . . 100.7(2) n
C15 C16 C17 . . 109.6(2) n
C15 C16 C20 . . 123.1(2) n
C20 C16 C17 . . 127.0(2) n
O2 C20 H20 . . 118.4651 n
O1 C19 H19B . . 109.3606 n
O1 C19 H19A . . 109.5533 n
O1 C19 H19C . . 109.4982 n
C1 C2 H2 . . 119.9678 n
H1 C1 C2 . . 119.2397 n
H1 C1 C10 . . 119.0496 n
H2 C2 C3 . . 119.8420 n
C3 C4 H4 . . 119.7822 n
H4 C4 C5 . . 120.1121 n
C5 C6 H6B . . 108.2519 n
C5 C6 H6A . . 108.4607 n
H6B C6 C7 . . 107.8305 n
H6A C6 C7 . . 108.9831 n
C6 C7 H7B . . 109.4153 n
C6 C7 H7A . . 108.5182 n
H6A C6 H6B . . 109.4585 n
H7B C7 C8 . . 108.9697 n
H7A C7 C8 . . 108.6547 n
C7 C8 H8 . . 109.4750 n
H7A C7 H7B . . 109.4650 n
C8 C9 H9 . . 105.8097 n
H8 C8 C9 . . 109.4924 n
H8 C8 C14 . . 109.9200 n
C8 C14 H14 . . 105.5393 n
H9 C9 C10 . . 105.9140 n
H9 C9 C11 . . 105.9247 n
C9 C11 H11A . . 108.7394 n
C9 C11 H11B . . 108.3232 n
C11 C12 H12B . . 109.6565 n
C11 C12 H12A . . 108.8446 n
H11A C11 C12 . . 108.9806 n
H11B C11 C12 . . 108.2549 n
H11B C11 H11A . . 109.4603 n
H12B C12 C13 . . 109.0894 n
H12A C12 C13 . . 109.0369 n
H12A C12 H12B . . 109.4610 n
C13 C14 H14 . . 105.7380 n
C13 C18 H18A . . 109.6958 n
C13 C18 H18B . . 109.2509 n
C13 C18 H18C . . 109.4559 n
C14 C15 H15A . . 111.6890 n
C14 C15 H15B . . 111.5595 n
H14 C14 C15 . . 105.4671 n
H15A C15 C16 . . 111.7243 n
H15B C15 C16 . . 111.5053 n
H15B C15 H15A . . 109.4577 n
C16 C20 H20 . . 118.4236 n
H18A C18 H18B . . 109.4733 n
H18C C18 H18B . . 109.4762 n
H18C C18 H18A . . 109.4749 n
H19A C19 H19B . . 109.4771 n
H19C C19 H19B . . 109.4676 n
H19C C19 H19A . . 109.4703 n
Br1 Br1 C20 2_546 2_546 56.06(4) n

loop_
_geom_bond_atom_site_label_1
_geom_bond_atom_site_label_2
_geom_bond_distance
_geom_bond_publ_flag
Br1 C17 1.880(2) n
O2 C20 1.205(3) n
O1 C3 1.373(2) n
O1 C19 1.428(3) n
C1 C2 1.385(3) n
C1 C10 1.407(3) n
C2 C3 1.390(3) n
C3 C4 1.388(3) n
C4 C5 1.409(3) n
C5 C6 1.514(3) n
C5 C10 1.397(3) n
C6 C7 1.523(3) n
C7 C8 1.516(3) n
C8 C9 1.544(3) n
C8 C14 1.521(3) n
C9 C10 1.519(3) n
C9 C11 1.541(3) n
C11 C12 1.535(3) n
C12 C13 1.531(3) n
C13 C14 1.545(3) n
C13 C17 1.509(3) n
C13 C18 1.542(3) n
C14 C15 1.540(3) n
C15 C16 1.526(3) n
C16 C17 1.340(3) n
C16 C20 1.465(3) n
C1 H1 0.9500 n
C2 H2 0.9500 n
C4 H4 0.9500 n
C6 H6B 0.9500 n
C6 H6A 0.9500 n
C7 H7B 0.9500 n
C7 H7A 0.9500 n
C8 H8 0.9500 n
C9 H9 0.9500 n
C11 H11A 0.9500 n
C11 H11B 0.9500 n
C12 H12B 0.9500 n
C12 H12A 0.9501 n
C14 H14 0.9500 n
C15 H15A 0.9500 n
C15 H15B 0.9500 n
C18 H18B 0.9500 n
C18 H18A 0.9500 n
C18 H18C 0.9501 n
C19 H19B 0.9500 n
C19 H19A 0.9500 n
C19 H19C 0.9499 n
C20 H20 0.9499 n

loop_
_geom_contact_atom_site_label_1
_geom_contact_atom_site_label_2
_geom_contact_distance
_geom_contact_site_symmetry_2
_geom_contact_publ_flag
Br1 Br1 3.6165(6) 2_546 n
Br1 C12 3.420(2) . n
Br1 C13 2.960(2) . n
Br1 C16 2.880(2) . n
Br1 C18 3.572(2) . n
Br1 C20 3.349(2) . n
Br1 C20 3.508(2) 2_546 n
O2 C7 3.590(3) 2_646 n
O2 C7 3.578(3) 2_656 n
O2 C15 2.969(2) . n
O2 C16 2.351(3) . n
O2 C17 3.590(3) . n
O2 C19 3.541(3) 1_454 n
O1 C2 2.343(3) . n
O1 C4 2.443(2) . n
C1 C3 2.405(3) . n
C1 C4 2.771(3) . n
C1 C5 2.397(4) . n
C1 C9 2.559(3) . n
C1 C11 2.979(3) . n
C2 C4 2.400(3) . n
C2 C5 2.780(3) . n
C2 C10 2.439(3) . n
C3 C5 2.424(3) . n
C3 C10 2.824(3) . n
C3 C19 2.385(3) . n
C4 C6 2.487(3) . n
C4 C10 2.442(3) . n
C4 C19 2.804(3) . n
C5 C7 2.545(3) . n
C5 C8 2.871(2) . n
C5 C9 2.531(3) . n
C6 C8 2.516(3) . n
C6 C9 2.984(3) . n
C6 C10 2.553(3) . n
C7 O2 3.578(3) 2_646 n
C7 O2 3.590(3) 2_656 n
C7 C9 2.495(3) . n
C7 C10 2.903(3) . n
C7 C14 2.515(3) . n
C7 C15 3.155(3) . n
C7 C20 3.329(3) 2_656 n
C8 C10 2.535(3) . n
C8 C11 2.563(3) . n
C8 C12 3.008(3) . n
C8 C13 2.553(3) . n
C8 C15 2.679(2) . n
C8 C18 3.096(3) . n
C9 C12 2.566(3) . n
C9 C13 2.962(3) . n
C9 C14 2.461(3) . n
C10 C11 2.572(3) . n
C11 C13 2.523(3) . n
C11 C14 2.896(3) . n
C11 C18 3.081(3) . n
C12 C14 2.494(3) . n
C12 C17 2.633(3) . n
C12 C18 2.519(3) . n
C13 C15 2.432(3) . n
C13 C16 2.368(3) . n
C14 C16 2.361(3) . n
C14 C17 2.312(3) . n
C14 C18 2.587(3) . n
C15 C17 2.345(3) . n
C15 C18 3.089(3) . n
C15 C20 2.630(3) . n
C16 C18 3.104(3) . n
C17 C18 2.434(3) . n
C17 C20 2.511(3) . n
C19 O2 3.541(3) 1_656 n
C20 Br1 3.508(2) 2_556 n
C20 C7 3.329(3) 2_646 n
Br1 H12B 3.2162 . n
Br1 H12A 3.4225 . n
Br1 H15B 3.1728 1_545 n
Br1 H18B 3.571 1_545 n
Br1 H18B 3.2436 2_546 n
Br1 H18A 3.321 . n
Br1 H20 2.9843 . n
Br1 H20 3.3298 2_546 n
O2 H6B 3.5828 2_646 n
O2 H6A 3.4596 2_646 n
O2 H7B 2.846 2_646 n
O2 H7A 2.7176 2_656 n
O2 H9 2.7324 2_656 n
O2 H14 2.7585 2_656 n
O2 H15A 2.9004 . n
O2 H15B 3.1204 . n
O2 H20 1.8561 . n
O2 H19C 2.6031 1_454 n
O1 H2 2.4982 . n
O1 H4 2.6547 . n
O1 H19B 1.9601 . n
O1 H19A 1.9623 . n
O1 H19C 1.9616 . n
C1 H2 2.0336 . n
C1 H6B 3.2148 1_545 n
C1 H9 2.9197 . n
C1 H11A 2.7201 . n
C1 H11B 3.0781 . n
C2 H1 2.0264 . n
C2 H4 3.2577 . n
C3 H1 3.2576 . n
C3 H2 2.0364 . n
C3 H4 2.0344 . n
C3 H19B 2.588 . n
C3 H19A 2.6223 . n
C3 H19C 3.1754 . n
C4 H2 3.2578 . n
C4 H6B 2.7729 . n
C4 H6A 2.6068 . n
C4 H19B 2.7215 . n
C4 H19A 2.7376 . n
C5 H1 3.2555 . n
C5 H4 2.0569 . n
C5 H6B 2.0241 . n
C5 H6A 2.0266 . n
C5 H7B 3.3299 . n
C5 H7A 2.8581 . n
C5 H8 3.0198 . n
C5 H9 2.8978 . n
C6 H4 2.6168 . n
C6 H7B 2.0457 . n
C6 H7A 2.0352 . n
C6 H8 2.6836 . n
C6 H9 3.2738 . n
C6 H9 3.2651 1_565 n
C6 H11A 3.3408 1_565 n
C6 H20 3.4331 2_656 n
C7 H6B 2.0271 . n
C7 H6A 2.0407 . n
C7 H8 2.0396 . n
C7 H9 2.6312 . n
C7 H12A 3.315 1_565 n
C7 H14 2.6905 . n
C7 H15A 3.0784 . n
C7 H15B 3.2933 . n
C7 H20 3.1017 2_656 n
C8 H6B 2.8202 . n
C8 H6A 3.3068 . n
C8 H7B 2.0338 . n
C8 H7A 2.0301 . n
C8 H9 2.0212 . n
C8 H11A 3.3651 . n
C8 H11B 2.781 . n
C8 H12A 3.3489 . n
C8 H12A 3.2515 1_565 n
C8 H14 1.9978 . n
C8 H15A 3.0449 . n
C8 H15B 2.8442 . n
C8 H18B 3.3982 . n
C8 H18C 2.7712 . n
C9 H1 2.7134 . n
C9 H6B 3.0497 1_545 n
C9 H6B 3.507 . n
C9 H7B 3.3154 . n
C9 H7A 2.6365 . n
C9 H8 2.0651 . n
C9 H11A 2.0538 . n
C9 H11B 2.0489 . n
C9 H12B 3.3721 . n
C9 H12A 2.7951 . n
C9 H14 2.5212 . n
C9 H18C 3.2669 . n
C10 H1 2.0449 . n
C10 H2 3.2921 . n
C10 H4 3.2955 . n
C10 H6B 3.3599 1_545 n
C10 H6B 3.062 . n
C10 H6A 3.2062 . n
C10 H7A 3.1207 . n
C10 H8 2.7648 . n
C10 H9 2.0001 . n
C10 H11A 2.737 . n
C10 H11B 2.7619 . n
C11 H1 2.6369 . n
C11 H6B 3.1026 1_545 n
C11 H8 3.5303 1_545 n
C11 H8 2.7735 . n
C11 H9 2.0202 . n
C11 H12B 2.0591 . n
C11 H12A 2.0497 . n
C11 H14 3.0386 . n
C11 H18A 3.393 . n
C11 H18C 2.7657 . n
C12 H7B 3.5938 1_545 n
C12 H8 3.2479 1_545 n
C12 H8 3.3073 . n
C12 H9 2.7192 . n
C12 H11A 2.0513 . n
C12 H11B 2.0427 . n
C12 H14 2.5562 . n
C12 H15B 3.2082 1_545 n
C12 H18B 3.3347 . n
C12 H18A 2.68 . n
C12 H18C 2.7174 . n
C13 H8 2.7232 . n
C13 H9 3.2248 . n
C13 H11A 3.3326 . n
C13 H11B 2.7405 . n
C13 H12B 2.0487 . n
C13 H12A 2.0481 . n
C13 H14 2.0211 . n
C13 H15A 3.2428 . n
C13 H15B 2.8109 . n
C13 H18B 2.0609 . n
C13 H18A 2.0661 . n
C13 H18C 2.0634 . n
C14 H7B 2.683 . n
C14 H7A 2.6905 . n
C14 H8 2.0498 . n
C14 H9 2.5797 . n
C14 H11B 3.2665 . n
C14 H12B 3.3171 . n
C14 H12A 2.6882 . n
C14 H15A 2.0873 . n
C14 H15A 3.5879 2_646 n
C14 H15B 2.0858 . n
C14 H18B 2.7779 . n
C14 H18A 3.3926 . n
C14 H18C 2.7687 . n
C15 H7B 2.825 . n
C15 H7A 3.3693 . n
C15 H8 2.9506 . n
C15 H12A 3.2366 1_565 n
C15 H14 2.0139 . n
C15 H14 3.573 2_656 n
C15 H18B 2.7804 . n
C15 H18C 3.4804 . n
C15 H20 3.4689 . n
C16 H7B 3.3146 2_646 n
C16 H14 2.6052 . n
C16 H15A 2.0744 . n
C16 H15A 3.3462 2_646 n
C16 H15B 2.0719 . n
C16 H18B 2.7968 . n
C16 H20 2.0916 . n
C17 H12B 2.9201 . n
C17 H12A 2.7688 . n
C17 H14 2.527 . n
C17 H15A 3.0633 . n
C17 H15A 3.5791 2_646 n
C17 H15B 2.8678 . n
C17 H18B 2.4991 . n
C17 H18A 2.7116 . n
C17 H18C 3.2536 . n
C17 H20 2.7367 . n
C18 H8 2.7508 . n
C18 H11B 2.7824 . n
C18 H12B 2.6266 . n
C18 H12A 3.3306 . n
C18 H14 3.3589 . n
C19 H4 2.4982 . n
C18 H15B 2.9772 . n
C20 H6A 3.4421 2_646 n
C20 H7B 2.6629 2_646 n
C20 H7A 3.3018 2_646 n
C20 H15A 2.8394 . n
C20 H15B 2.9668 . n
C20 H19C 3.2817 1_454 n
H6B O2 3.5828 2_656 n
H6B C1 3.2148 1_565 n
H6B C9 3.0497 1_565 n
H6B C10 3.3599 1_565 n
H6B C11 3.1026 1_565 n
H6A O2 3.4596 2_656 n
H6A C20 3.4421 2_656 n
H7B O2 2.846 2_656 n
H7B C12 3.5938 1_565 n
H7B C16 3.3146 2_656 n
H7B C20 2.6629 2_656 n
H7A O2 2.7176 2_646 n
H7A C20 3.3018 2_656 n
H8 C11 3.5303 1_565 n
H8 C12 3.2479 1_565 n
H9 O2 2.7324 2_646 n
H9 C1 2.9197 . n
H9 C5 2.8978 . n
H9 C6 3.2651 1_545 n
H9 C6 3.2738 . n
H9 C7 2.6312 . n
H9 C8 2.0212 . n
H9 C10 2.0001 . n
H9 C11 2.0202 . n
H9 C12 2.7192 . n
H9 C13 3.2248 . n
H9 C14 2.5797 . n
H11A C6 3.3408 1_545 n
H12A C7 3.315 1_545 n
H12A C8 3.2515 1_545 n
H12A C15 3.2366 1_545 n
H14 O2 2.7585 2_646 n
H14 C15 3.573 2_646 n
H15A C14 3.5879 2_656 n
H15A C16 3.3462 2_656 n
H15A C17 3.5791 2_656 n
H15B Br1 3.1728 1_565 n
H15B C12 3.2082 1_565 n
H18B Br1 3.571 1_565 n
H18B Br1 3.2436 2_556 n
H19C O2 2.6031 1_656 n
H19C C20 3.2817 1_656 n
H20 Br1 3.3298 2_556 n
H20 C6 3.4331 2_646 n
H20 C7 3.1017 2_646 n

loop_
_geom_torsion_atom_site_label_1
_geom_torsion_atom_site_label_2
_geom_torsion_atom_site_label_3
_geom_torsion_atom_site_label_4
_geom_torsion
_geom_torsion_publ_flag
C19 O1 C3 C2 175.3(2) n
C19 O1 C3 C4 -4.1(3) n
C10 C1 C2 C3 1.1(4) n
C2 C1 C10 C5 -1.8(3) n
C2 C1 C10 C9 173.6(2) n
C1 C2 C3 O1 -179.0(2) n
C1 C2 C3 C4 0.4(4) n
O1 C3 C4 C5 178.4(2) n
C2 C3 C4 C5 -1.0(3) n
C3 C4 C5 C6 179.5(2) n
C3 C4 C5 C10 0.1(3) n
C4 C5 C6 C7 167.4(2) n
C10 C5 C6 C7 -13.3(3) n
C4 C5 C10 C1 1.2(3) n
C4 C5 C10 C9 -174.3(2) n
C6 C5 C10 C1 -178.1(2) n
C6 C5 C10 C9 6.4(3) n
C5 C6 C7 C8 41.3(3) n
C6 C7 C8 C9 -62.1(2) n
C6 C7 C8 C14 179.8(2) n
C7 C8 C9 C10 53.6(2) n
C7 C8 C9 C11 -176.3(2) n
C14 C8 C9 C10 174.7(2) n
C14 C8 C9 C11 -55.2(2) n
C7 C8 C14 C13 -179.1(2) n
C7 C8 C14 C15 -54.1(3) n
C9 C8 C14 C13 61.4(2) n
C9 C8 C14 C15 -173.6(2) n
C8 C9 C10 C1 158.1(2) n
C8 C9 C10 C5 -26.6(3) n
C11 C9 C10 C1 29.1(3) n
C11 C9 C10 C5 -155.6(2) n
C8 C9 C11 C12 53.0(2) n
C10 C9 C11 C12 -178.4(2) n
C9 C11 C12 C13 -52.6(2) n
C11 C12 C13 C14 55.5(2) n
C11 C12 C13 C17 167.3(2) n
C11 C12 C13 C18 -69.6(2) n
C12 C13 C14 C8 -62.7(2) n
C12 C13 C14 C15 163.0(2) n
C17 C13 C14 C8 171.7(2) n
C17 C13 C14 C15 37.4(2) n
C18 C13 C14 C8 60.2(2) n
C18 C13 C14 C15 -74.1(2) n
C12 C13 C17 Br1 40.9(3) n
C12 C13 C17 C16 -145.4(2) n
C14 C13 C17 Br1 157.80(10) n
C14 C13 C17 C16 -28.5(2) n
C18 C13 C17 Br1 -84.3(2) n
C18 C13 C17 C16 89.4(2) n
C8 C14 C15 C16 -162.8(2) n
C13 C14 C15 C16 -34.0(2) n
C14 C15 C16 C17 16.9(2) n
C14 C15 C16 C20 -168.7(2) n
C15 C16 C17 Br1 -179.0(2) n
C15 C16 C17 C13 7.6(3) n
C20 C16 C17 Br1 6.8(4) n
C20 C16 C17 C13 -166.5(2) n
C15 C16 C20 O2 -1.8(4) n
C17 C16 C20 O2 171.6(2) n

loop_
_cod_related_entry_id
_cod_related_entry_database
_cod_related_entry_code
1 ChemSpider 21173445
